data_1567412
loop_
_publ_author_name
'Crace, Ethan'
'Su, Alexander'
'Karunadasa, Hemamala I.'

_publ_section_title
;
 Reliably obtaining white light from layered halide perovskites at room
 temperature
;
_journal_name_full 'Chemical Science'
_journal_paper_doi 10.1039/D2SC02381D
_journal_year 2022
_chemical_formula_moiety 'Cl4 Pb, 1(C4 H9 N3)'
_chemical_formula_sum 'C4 H9 Cl4 N3 Pb'
_chemical_formula_weight 448.13
_space_group_crystal_system orthorhombic
_space_group_IT_number 61
_space_group_name_Hall '-P 2ac 2ab'
_space_group_name_H-M_alt 'P b c a'
_atom_sites_solution_hydrogens geom
_atom_sites_solution_primary dual
_audit_creation_date 2021-04-01
_audit_creation_method
;
Olex2 1.3
(compiled 2020.11.12 svn.r5f609507 for OlexSys, GUI svn.r6272)
;
_audit_update_record
;
2022-04-27 deposited with the CCDC.	2022-08-01 downloaded from the CCDC.
;
_cell_angle_alpha 90
_cell_angle_beta 90
_cell_angle_gamma 90
_cell_formula_units_Z 8
_cell_length_a 15.7175(5)
_cell_length_b 8.1812(2)
_cell_length_c 17.2809(6)
_cell_measurement_reflns_used 7701
_cell_measurement_temperature 100
_cell_measurement_theta_max 28.15
_cell_measurement_theta_min 2.36
_cell_volume 2222.12(12)
_computing_cell_refinement 'SAINT V8.38A (Bruker, 2018)'
_computing_data_reduction 'SAINT V8.38A (Bruker, 2018)'
_computing_molecular_graphics 'Olex2 1.3 (Dolomanov et al., 2009)'
_computing_publication_material 'Olex2 1.3 (Dolomanov et al., 2009)'
_computing_structure_refinement 'XL  (Sheldrick, 2008)'
_computing_structure_solution 'SHELXT 2014/5 (Sheldrick, 2014)'
_diffrn_ambient_temperature 100.15
_diffrn_detector 'Bruker Photon II'
_diffrn_detector_area_resol_mean 7.3910
_diffrn_detector_type 'CMOS area detector'
_diffrn_measured_fraction_theta_full 1.000
_diffrn_measured_fraction_theta_max 1.000
_diffrn_measurement_device 'four-circle diffractometer'
_diffrn_measurement_device_type 'D8 Venture'
_diffrn_measurement_method '\w and \f scans'
_diffrn_radiation_collimation 'focusing mirrors'
_diffrn_radiation_monochromator 'mirror optics'
_diffrn_radiation_probe x-ray
_diffrn_radiation_type MoK\a
_diffrn_radiation_wavelength 0.71073
_diffrn_reflns_av_R_equivalents 0.0700
_diffrn_reflns_av_unetI/netI 0.0222
_diffrn_reflns_Laue_measured_fraction_full 1.000
_diffrn_reflns_Laue_measured_fraction_max 1.000
_diffrn_reflns_limit_h_max 20
_diffrn_reflns_limit_h_min -20
_diffrn_reflns_limit_k_max 10
_diffrn_reflns_limit_k_min -10
_diffrn_reflns_limit_l_max 22
_diffrn_reflns_limit_l_min -22
_diffrn_reflns_number 43232
_diffrn_reflns_point_group_measured_fraction_full 1.000
_diffrn_reflns_point_group_measured_fraction_max 1.000
_diffrn_reflns_theta_full 25.242
_diffrn_reflns_theta_max 27.103
_diffrn_reflns_theta_min 2.592
_diffrn_source 'microfocus sealed X-ray tube'
_diffrn_source_current 1.0
_diffrn_source_power 0.05
_diffrn_source_type 'Incoatec I\ms'
_diffrn_source_voltage 50.0
_diffrn_standards_number 0
_exptl_absorpt_coefficient_mu 16.101
_exptl_absorpt_correction_T_max 0.4311
_exptl_absorpt_correction_T_min 0.3327
_exptl_absorpt_correction_type multi-scan
_exptl_absorpt_process_details
;
 'SADABS-2016/2 (Bruker,2016/2) was used for absorption correction. 
wR2(int) was 0.0913 before and 0.0681 after correction. 
The Ratio of minimum to maximum transmission is 0.7717. 
The \l/2 correction factor is Not present.'
;
_exptl_crystal_colour 'clear colourless'
_exptl_crystal_colour_lustre clear
_exptl_crystal_colour_primary colourless
_exptl_crystal_density_diffrn 2.679
_exptl_crystal_description plate
_exptl_crystal_F_000 1632
_exptl_crystal_preparation
;
 'Crystals were prepared by dissolving the precursors in concentrated HCl 
at room temperature and diffusing in isopropanol in a closed vessel 
over several days.'
;
_exptl_crystal_recrystallization_method
;
 'A mixture of large colorless plate-like crystals and colorless needles 
grew out of solution. The plates are the perovskite phase and the needles 
are another phase that sometimes grows from solution but not always.'
;
_exptl_crystal_size_max 0.06
_exptl_crystal_size_mid 0.05
_exptl_crystal_size_min 0.018
_refine_diff_density_max 0.559
_refine_diff_density_min -1.131
_refine_diff_density_rms 0.151
_refine_ls_extinction_method none
_refine_ls_goodness_of_fit_ref 1.051
_refine_ls_hydrogen_treatment constr
_refine_ls_matrix_type full
_refine_ls_number_parameters 144
_refine_ls_number_reflns 2456
_refine_ls_number_restraints 135
_refine_ls_restrained_S_all 1.024
_refine_ls_R_factor_all 0.0338
_refine_ls_R_factor_gt 0.0176
_refine_ls_shift/su_max 0.003
_refine_ls_shift/su_mean 0.000
_refine_ls_structure_factor_coef Fsqd
_refine_ls_weighting_details 'w=1/[\s^2^(Fo^2^)+(0.0124P)^2^+3.6260P] where P=(Fo^2^+2Fc^2^)/3'
_refine_ls_weighting_scheme calc
_refine_ls_wR_factor_gt 0.0334
_refine_ls_wR_factor_ref 0.0390
_reflns_Friedel_coverage 0.000
_reflns_number_gt 1825
_reflns_number_total 2456
_reflns_threshold_expression 'I > 2\s(I)'
_cod_data_source_file d2sc02381d2.cif
_cod_data_source_block sad1_a_CCDC1
_cod_database_code 1567412
_shelx_shelxl_version_number 2018/3
_shelx_space_group_comment
;
The symmetry employed for this shelxl refinement is uniquely defined
by the following loop, which should always be used as a source of
symmetry information in preference to the above space-group names.
They are only intended as comments.
;
_olex2_refinement_description
;
1. Restrained distances
 C2-C1
 1.35 with sigma of 0.02
 C6-C5
 1.35 with sigma of 0.02
 N5-C2 = N2-C6 = N4-C1 = N1-C5
 1.38 with sigma of 0.02
 N4-C2
 2.197 with sigma of 0.04
 N5-C1
 2.197 with sigma of 0.04
 N2-C5
 2.197 with sigma of 0.04
 N1-C6
 2.197 with sigma of 0.04
 N3-C8 \\sim N6-C4
 with sigma of 0.02
 C3-C4 \\sim C8-C7
 with sigma of 0.02
 N5-C3 \\sim N1-C7
 with sigma of 0.02
 N4-C3 \\sim N2-C7
 with sigma of 0.02
 N2-C6 \\sim N4-C1
 with sigma of 0.02
 N5-C2 \\sim N1-C5
 with sigma of 0.02
 C2-C1 \\sim C6-C5
 with sigma of 0.02
2. Restrained planarity
 N2, N1, C6, C7, C5
 with sigma of 0.1
 N4, N5, C3, C1, C2
 with sigma of 0.1
3. Rigid bond restraints
 N2, N1, N3, C6, C8, C7, C5
 with sigma for 1-2 distances of 0.01 and sigma for 1-3 distances of 0.01
 N4, N5, N6, C3, C1, C2, C4
 with sigma for 1-2 distances of 0.01 and sigma for 1-3 distances of 0.01
4. Uiso/Uaniso restraints and constraints
N2 \\sim N1 \\sim N3 \\sim C6 \\sim C8 \\sim C7 \\sim C5: within 2A with sigma
of 0.04 and sigma for terminal atoms of 0.08 within 2A
N4 \\sim N5 \\sim N6 \\sim C3 \\sim C1 \\sim C2 \\sim C4: within 2A with sigma
of 0.04 and sigma for terminal atoms of 0.08 within 2A
Uanis(C7) = Uanis(C3)
Uanis(C6) = Uanis(C1)
Uanis(C2) = Uanis(C5)
Uanis(N2) = Uanis(N4)
Uanis(N5) = Uanis(N1)
5. Others
 Fixed Sof: N2(0.6667) H2(0.6667) N1(0.6667) H1(0.6667) N3(0.6667) H3A(0.6667)
 H3B(0.6667) H3C(0.6667) C6(0.6667) H6(0.6667) C8(0.6667) H8A(0.6667)
 H8B(0.6667) C7(0.6667) C5(0.6667) H5(0.6667) N4(0.3333) H4(0.3333) N5(0.3333)
 H5A(0.3333) N6(0.3333) H6A(0.3333) H6B(0.3333) H6C(0.3333) C3(0.3333)
 C1(0.3333) H1A(0.3333) C2(0.3333) H2A(0.3333) C4(0.3333) H4A(0.3333)
 H4B(0.3333)
6.a Secondary CH2 refined with riding coordinates:
 C8(H8A,H8B), C4(H4A,H4B)
6.b Aromatic/amide H refined with riding coordinates:
 N2(H2), N1(H1), C6(H6), C5(H5), N4(H4), N5(H5A), C1(H1A), C2(H2A)
6.c Idealised Me refined as rotating group:
 N3(H3A,H3B,H3C), N6(H6A,H6B,H6C)
;
_olex2_exptl_crystal_mounting_method
;
 'Crystals were seperated from the mother liquor using paratone. 
  A plate-like crystal was selected and mounted on a kapton loop 
  using paratone to adhere the crystal.'
;
_olex2_submission_special_instructions 'No special instructions were received'

loop_
_space_group_symop_operation_xyz
'x, y, z'
'-x+1/2, -y, z+1/2'
'-x, y+1/2, -z+1/2'
'x+1/2, -y+1/2, -z'
'-x, -y, -z'
'x-1/2, y, -z-1/2'
'x, -y-1/2, z-1/2'
'-x-1/2, y-1/2, z'

loop_
_atom_site_label
_atom_site_type_symbol
_atom_site_fract_x
_atom_site_fract_y
_atom_site_fract_z
_atom_site_U_iso_or_equiv
_atom_site_adp_type
_atom_site_occupancy
_atom_site_site_symmetry_order
_atom_site_calc_flag
_atom_site_refinement_flags_posn
_atom_site_refinement_flags_adp
_atom_site_refinement_flags_occupancy
_atom_site_disorder_assembly
_atom_site_disorder_group
Pb1 Pb 0.62551(2) 0.12957(2) 0.73214(2) 0.01208(5) Uani 1 1 d . . . . .
Cl2 Cl 0.61616(7) 0.13040(16) 0.56862(6) 0.0289(2) Uani 1 1 d . . . . .
Cl4 Cl 0.66093(8) 0.12671(17) 0.89416(7) 0.0296(3) Uani 1 1 d . . . . .
Cl1 Cl 0.74651(7) 0.38490(15) 0.72602(6) 0.0220(2) Uani 1 1 d . . . . .
Cl3 Cl 0.50689(8) 0.39268(16) 0.74542(7) 0.0301(3) Uani 1 1 d . . . . .
N2 N 0.4517(10) 0.2689(11) 0.4953(7) 0.0167(19) Uani 0.6667 1 d D U P A 1
H2 H 0.504663 0.250328 0.509413 0.020 Uiso 0.6667 1 calc R U P A 1
N1 N 0.3163(9) 0.2604(10) 0.4906(6) 0.020(2) Uani 0.6667 1 d D U P A 1
H1 H 0.263192 0.234637 0.501045 0.024 Uiso 0.6667 1 calc R U P A 1
N3 N 0.3590(3) 0.1518(7) 0.6663(3) 0.0204(12) Uani 0.6667 1 d D U P A 1
H3A H 0.353527 0.071938 0.702559 0.024 Uiso 0.6667 1 calc R U P A 1
H3B H 0.308159 0.203404 0.659918 0.024 Uiso 0.6667 1 calc R U P A 1
H3C H 0.398804 0.225388 0.682037 0.024 Uiso 0.6667 1 calc R U P A 1
C6 C 0.4278(11) 0.371(2) 0.4362(7) 0.020(2) Uani 0.6667 1 d D U P A 1
H6 H 0.464351 0.433425 0.403705 0.024 Uiso 0.6667 1 calc R U P A 1
C8 C 0.3859(5) 0.0780(9) 0.5916(4) 0.0229(16) Uani 0.6667 1 d D U P A 1
H8A H 0.347181 -0.013290 0.578321 0.027 Uiso 0.6667 1 calc R U P A 1
H8B H 0.444088 0.033235 0.596866 0.027 Uiso 0.6667 1 calc R U P A 1
C7 C 0.3844(8) 0.2025(8) 0.5279(4) 0.0165(16) Uani 0.6667 1 d D U P A 1
C5 C 0.3418(11) 0.366(2) 0.4334(8) 0.021(2) Uani 0.6667 1 d D U P A 1
H5 H 0.305967 0.424123 0.398716 0.025 Uiso 0.6667 1 calc R U P A 1
N4 N 0.3137(19) 0.300(2) 0.4869(13) 0.0167(19) Uani 0.3333 1 d D U P B 2
H4 H 0.260027 0.284016 0.499264 0.020 Uiso 0.3333 1 calc R U P B 2
N5 N 0.451(2) 0.302(3) 0.4918(15) 0.020(2) Uani 0.3333 1 d D U P B 2
H5A H 0.503481 0.287639 0.508501 0.024 Uiso 0.3333 1 calc R U P B 2
N6 N 0.3463(8) 0.0159(13) 0.6096(7) 0.022(3) Uani 0.3333 1 d D U P B 2
H6A H 0.288422 0.015832 0.609605 0.027 Uiso 0.3333 1 calc R U P B 2
H6B H 0.365655 -0.034576 0.653088 0.027 Uiso 0.3333 1 calc R U P B 2
H6C H 0.365635 -0.038319 0.567114 0.027 Uiso 0.3333 1 calc R U P B 2
C3 C 0.3800(16) 0.2598(17) 0.5299(9) 0.0165(16) Uani 0.3333 1 d D U P B 2
C1 C 0.342(2) 0.371(5) 0.4199(18) 0.020(2) Uani 0.3333 1 d D U P B 2
H1A H 0.308159 0.413757 0.379283 0.024 Uiso 0.3333 1 calc R U P B 2
C2 C 0.428(2) 0.370(5) 0.4223(18) 0.021(2) Uani 0.3333 1 d D U P B 2
H2A H 0.465699 0.408679 0.383260 0.025 Uiso 0.3333 1 calc R U P B 2
C4 C 0.3779(10) 0.1878(16) 0.6079(8) 0.025(3) Uani 0.3333 1 d D U P B 2
H4A H 0.340810 0.255785 0.641251 0.030 Uiso 0.3333 1 calc R U P B 2
H4B H 0.435945 0.190862 0.630031 0.030 Uiso 0.3333 1 calc R U P B 2

loop_
_atom_site_aniso_label
_atom_site_aniso_U_11
_atom_site_aniso_U_22
_atom_site_aniso_U_33
_atom_site_aniso_U_23
_atom_site_aniso_U_13
_atom_site_aniso_U_12
Pb1 0.01015(8) 0.00956(7) 0.01653(8) 0.00119(6) 0.00079(7) 0.00028(7)
Cl2 0.0209(6) 0.0402(6) 0.0256(6) 0.0069(5) -0.0017(5) 0.0001(7)
Cl4 0.0266(6) 0.0387(6) 0.0234(6) -0.0048(6) -0.0014(5) -0.0064(6)
Cl1 0.0165(5) 0.0170(5) 0.0325(6) 0.0037(6) 0.0004(5) -0.0069(4)
Cl3 0.0218(7) 0.0192(6) 0.0492(8) -0.0012(4) 0.0084(5) 0.0096(5)
N2 0.016(3) 0.017(5) 0.017(4) 0.002(3) -0.002(2) 0.000(3)
N1 0.014(3) 0.025(5) 0.021(4) 0.000(3) 0.002(2) -0.004(4)
N3 0.019(3) 0.024(3) 0.018(3) 0.003(2) -0.005(2) -0.002(2)
C6 0.023(3) 0.022(4) 0.014(6) 0.004(5) 0.003(4) -0.003(4)
C8 0.033(5) 0.013(3) 0.022(4) -0.003(3) 0.004(3) -0.008(3)
C7 0.019(3) 0.013(4) 0.018(2) 0.004(3) -0.003(2) -0.004(5)
C5 0.027(3) 0.023(4) 0.014(6) 0.004(4) -0.006(4) 0.002(4)
N4 0.016(3) 0.017(5) 0.017(4) 0.002(3) -0.002(2) 0.000(3)
N5 0.014(3) 0.025(5) 0.021(4) 0.000(3) 0.002(2) -0.004(4)
N6 0.023(7) 0.023(6) 0.021(7) 0.002(5) -0.001(6) -0.002(5)
C3 0.019(3) 0.013(4) 0.018(2) 0.004(3) -0.003(2) -0.004(5)
C1 0.023(3) 0.022(4) 0.014(6) 0.004(5) 0.003(4) -0.003(4)
C2 0.027(3) 0.023(4) 0.014(6) 0.004(4) -0.006(4) 0.002(4)
C4 0.021(8) 0.025(7) 0.028(7) 0.010(6) -0.004(6) -0.007(7)

loop_
_atom_type_symbol
_atom_type_description
_atom_type_scat_dispersion_real
_atom_type_scat_dispersion_imag
_atom_type_scat_source
C C 0.0033 0.0016 'International Tables Vol C Tables 4.2.6.8 and 6.1.1.4'
H H 0.0000 0.0000 'International Tables Vol C Tables 4.2.6.8 and 6.1.1.4'
Cl Cl 0.1484 0.1585 'International Tables Vol C Tables 4.2.6.8 and 6.1.1.4'
N N 0.0061 0.0033 'International Tables Vol C Tables 4.2.6.8 and 6.1.1.4'
Pb Pb -3.3944 10.1111 'International Tables Vol C Tables 4.2.6.8 and 6.1.1.4'

loop_
_geom_angle_atom_site_label_1
_geom_angle_atom_site_label_2
_geom_angle_atom_site_label_3
_geom_angle
_geom_angle_site_symmetry_1
_geom_angle_site_symmetry_3
_geom_angle_publ_flag
Cl2 Pb1 Cl4 171.73(3) . . ?
Cl2 Pb1 Cl1 90.08(3) . 8_755 ?
Cl2 Pb1 Cl3 95.67(3) . 3_646 ?
Cl2 Pb1 Cl3 92.55(4) . . ?
Cl4 Pb1 Cl3 90.19(4) . 3_646 ?
Cl4 Pb1 Cl3 93.13(4) . . ?
Cl1 Pb1 Cl2 89.76(3) . . ?
Cl1 Pb1 Cl4 84.93(3) . . ?
Cl1 Pb1 Cl4 83.84(4) 8_755 . ?
Cl1 Pb1 Cl1 92.463(6) . 8_755 ?
Cl1 Pb1 Cl3 175.09(3) 8_755 . ?
Cl1 Pb1 Cl3 92.44(3) 8_755 3_646 ?
Cl1 Pb1 Cl3 172.67(3) . 3_646 ?
Cl1 Pb1 Cl3 83.41(3) . . ?
Cl3 Pb1 Cl3 91.417(6) . 3_646 ?
Pb1 Cl1 Pb1 174.87(5) . 8_765 ?
Pb1 Cl3 Pb1 173.13(5) . 3_656 ?
C6 N2 H2 124.8 . . ?
C7 N2 H2 124.8 . . ?
C7 N2 C6 110.5(10) . . ?
C7 N1 H1 125.1 . . ?
C7 N1 C5 109.7(9) . . ?
C5 N1 H1 125.1 . . ?
H3A N3 H3B 109.5 . . ?
H3A N3 H3C 109.5 . . ?
H3B N3 H3C 109.5 . . ?
C8 N3 H3A 109.5 . . ?
C8 N3 H3B 109.5 . . ?
C8 N3 H3C 109.5 . . ?
N2 C6 H6 126.9 . . ?
C5 C6 N2 106.2(9) . . ?
C5 C6 H6 126.9 . . ?
N3 C8 H8A 109.5 . . ?
N3 C8 H8B 109.5 . . ?
N3 C8 C7 110.9(6) . . ?
H8A C8 H8B 108.0 . . ?
C7 C8 H8A 109.5 . . ?
C7 C8 H8B 109.5 . . ?
N2 C7 N1 106.9(8) . . ?
N2 C7 C8 125.6(9) . . ?
N1 C7 C8 127.4(9) . . ?
N1 C5 H5 126.7 . . ?
C6 C5 N1 106.6(8) . . ?
C6 C5 H5 126.7 . . ?
C3 N4 H4 125.7 . . ?
C3 N4 C1 108.7(18) . . ?
C1 N4 H4 125.7 . . ?
C3 N5 H5A 125.8 . . ?
C3 N5 C2 108.4(19) . . ?
C2 N5 H5A 125.8 . . ?
H6A N6 H6B 109.5 . . ?
H6A N6 H6C 109.5 . . ?
H6B N6 H6C 109.5 . . ?
C4 N6 H6A 109.5 . . ?
C4 N6 H6B 109.5 . . ?
C4 N6 H6C 109.5 . . ?
N4 C3 N5 108.6(17) . . ?
N4 C3 C4 126.6(19) . . ?
N5 C3 C4 124.8(19) . . ?
N4 C1 H1A 126.3 . . ?
C2 C1 N4 107.4(17) . . ?
C2 C1 H1A 126.3 . . ?
N5 C2 H2A 126.5 . . ?
C1 C2 N5 107.0(17) . . ?
C1 C2 H2A 126.5 . . ?
N6 C4 H4A 108.8 . . ?
N6 C4 H4B 108.8 . . ?
C3 C4 N6 113.7(12) . . ?
C3 C4 H4A 108.8 . . ?
C3 C4 H4B 108.8 . . ?
H4A C4 H4B 107.7 . . ?

loop_
_geom_bond_atom_site_label_1
_geom_bond_atom_site_label_2
_geom_bond_distance
_geom_bond_site_symmetry_2
_geom_bond_publ_flag
Pb1 Cl2 2.8296(11) . ?
Pb1 Cl4 2.8548(11) . ?
Pb1 Cl1 2.8269(12) . ?
Pb1 Cl1 2.8397(11) 8_755 ?
Pb1 Cl3 2.8701(13) 3_646 ?
Pb1 Cl3 2.8570(13) . ?
N2 H2 0.8800 . ?
N2 C6 1.374(9) . ?
N2 C7 1.317(14) . ?
N1 H1 0.8800 . ?
N1 C7 1.336(13) . ?
N1 C5 1.372(9) . ?
N3 H3A 0.9100 . ?
N3 H3B 0.9100 . ?
N3 H3C 0.9100 . ?
N3 C8 1.486(8) . ?
C6 H6 0.9500 . ?
C6 C5 1.354(8) . ?
C8 H8A 0.9900 . ?
C8 H8B 0.9900 . ?
C8 C7 1.499(9) . ?
C5 H5 0.9500 . ?
N4 H4 0.8800 . ?
N4 C3 1.32(2) . ?
N4 C1 1.373(13) . ?
N5 H5A 0.8800 . ?
N5 C3 1.34(2) . ?
N5 C2 1.372(13) . ?
N6 H6A 0.9100 . ?
N6 H6B 0.9100 . ?
N6 H6C 0.9100 . ?
N6 C4 1.492(13) . ?
C3 C4 1.472(15) . ?
C1 H1A 0.9500 . ?
C1 C2 1.350(12) . ?
C2 H2A 0.9500 . ?
C4 H4A 0.9900 . ?
C4 H4B 0.9900 . ?

loop_
_geom_torsion_atom_site_label_1
_geom_torsion_atom_site_label_2
_geom_torsion_atom_site_label_3
_geom_torsion_atom_site_label_4
_geom_torsion
_geom_torsion_site_symmetry_1
_geom_torsion_site_symmetry_2
_geom_torsion_site_symmetry_3
_geom_torsion_site_symmetry_4
_geom_torsion_publ_flag
N2 C6 C5 N1 -0.3(11) . . . . ?
N3 C8 C7 N2 107.2(9) . . . . ?
N3 C8 C7 N1 -76.9(10) . . . . ?
C6 N2 C7 N1 0.1(11) . . . . ?
C6 N2 C7 C8 176.7(10) . . . . ?
C7 N2 C6 C5 0.1(11) . . . . ?
C7 N1 C5 C6 0.3(11) . . . . ?
C5 N1 C7 N2 -0.2(11) . . . . ?
C5 N1 C7 C8 -176.8(11) . . . . ?
N4 C3 C4 N6 70(2) . . . . ?
N4 C1 C2 N5 -2(3) . . . . ?
N5 C3 C4 N6 -113.3(19) . . . . ?
C3 N4 C1 C2 1(3) . . . . ?
C3 N5 C2 C1 1(3) . . . . ?
C1 N4 C3 N5 -0.7(19) . . . . ?
C1 N4 C3 C4 177(2) . . . . ?
C2 N5 C3 N4 -0.3(19) . . . . ?
C2 N5 C3 C4 -178(2) . . . . ?
